data_2021355
loop_
_publ_author_name
'Lee, Wei-Tsung'
'Zeller, Matthias'
'Upp, David'
'Politanska, Yuliya'
'Steinman, Doug'
'Al-Assil, Talal'
'Becker, Daniel P.'

_publ_section_title
;
 Iron(II) complexes of dimethyltriazacyclophane
;
_journal_coeditor_code QS3077
_journal_issue 12
_journal_name_full 'Acta Crystallographica Section C'
_journal_page_first
;
;
_journal_paper_doi 10.1107/S2053229618015255
_journal_volume 74
_journal_year 2018
_chemical_formula_iupac '[Fe (C20 H18 N3)2 (C4 H8 O1)2]'
_chemical_formula_moiety 'C48 H52 Fe N6 O2'
_chemical_formula_sum 'C48 H52 Fe N6 O2'
_chemical_formula_weight 800.80
_chemical_name_systematic
Bis(\m-1,4-dimethyltribenzo[<i>b</i>,<i>e</i>,<i>h</i>][1,4,7]triazacyclonona-2,5,8-trien-7-ido-\k<i>N</i>^7^)bis(tetrahydrofuran-\k<i>O</i>)iron(II)
_space_group_crystal_system orthorhombic
_space_group_IT_number 61
_space_group_name_Hall '-P 2ac 2ab'
_space_group_name_H-M_alt 'P b c a'
_symmetry_space_group_name_Hall '-P 2ac 2ab'
_symmetry_space_group_name_H-M 'P b c a'
_atom_sites_solution_hydrogens geom
_atom_sites_solution_primary direct
_atom_sites_solution_secondary difmap
_audit_creation_method SHELXL-2014/7
_cell_angle_alpha 90
_cell_angle_beta 90
_cell_angle_gamma 90
_cell_formula_units_Z 8
_cell_length_a 15.9624(12)
_cell_length_b 15.8047(11)
_cell_length_c 32.747(2)
_cell_measurement_reflns_used 9933
_cell_measurement_temperature 100(2)
_cell_measurement_theta_max 66.7258
_cell_measurement_theta_min 3.8675
_cell_volume 8261.4(10)
_computing_cell_refinement
;
SAINT (Bruker, 2014)
;
_computing_data_collection
;
APEX2 (Bruker, 2014)
;
_computing_data_reduction
;
SAINT (Bruker, 2014)
;
_computing_publication_material
;
publCIF (Westrip, 2010)
;
_computing_structure_refinement
;
SHELXL2014 (Sheldrick, 2015) and
SHELXLE (H\"ubschle <i>et al.</i>, 2011)
;
_computing_structure_solution
;
SHELXS97 (Sheldrick, 2008)
;
_diffrn_ambient_temperature 100(2)
_diffrn_measured_fraction_theta_full 0.982
_diffrn_measured_fraction_theta_max 0.982
_diffrn_measurement_device_type 'Bruker X8 Prospector CCD'
_diffrn_measurement_method 'omega and phi scans'
_diffrn_radiation_monochromator 'laterally graded multilayer (Goebel) mirror'
_diffrn_radiation_type CuK\a
_diffrn_radiation_wavelength 1.54178
_diffrn_reflns_av_R_equivalents 0.0546
_diffrn_reflns_av_unetI/netI 0.0519
_diffrn_reflns_limit_h_max 18
_diffrn_reflns_limit_h_min -10
_diffrn_reflns_limit_k_max 18
_diffrn_reflns_limit_k_min -18
_diffrn_reflns_limit_l_max 38
_diffrn_reflns_limit_l_min -31
_diffrn_reflns_number 23792
_diffrn_reflns_theta_full 66.721
_diffrn_reflns_theta_max 66.721
_diffrn_reflns_theta_min 3.867
_diffrn_source 'I-mu-S microsource X-ray tube'
_exptl_absorpt_coefficient_mu 3.292
_exptl_absorpt_correction_T_max 0.7528
_exptl_absorpt_correction_T_min 0.5692
_exptl_absorpt_correction_type multi-scan
_exptl_absorpt_process_details
;
(APEX2; Bruker, 2014)
;
_exptl_crystal_colour green
_exptl_crystal_density_diffrn 1.288
_exptl_crystal_description block
_exptl_crystal_F_000 3392
_exptl_crystal_size_max 0.110
_exptl_crystal_size_mid 0.100
_exptl_crystal_size_min 0.060
_refine_diff_density_max 0.446
_refine_diff_density_min -0.284
_refine_ls_extinction_method none
_refine_ls_goodness_of_fit_ref 1.050
_refine_ls_hydrogen_treatment constr
_refine_ls_matrix_type full
_refine_ls_number_parameters 555
_refine_ls_number_reflns 7194
_refine_ls_number_restraints 132
_refine_ls_restrained_S_all 1.044
_refine_ls_R_factor_all 0.0639
_refine_ls_R_factor_gt 0.0427
_refine_ls_shift/su_max 0.002
_refine_ls_shift/su_mean 0.000
_refine_ls_structure_factor_coef Fsqd
_refine_ls_weighting_details 'w=1/[\s^2^(Fo^2^)+(0.0545P)^2^+1.2424P] where P=(Fo^2^+2Fc^2^)/3'
_refine_ls_weighting_scheme calc
_refine_ls_wR_factor_gt 0.1009
_refine_ls_wR_factor_ref 0.1110
_reflns_number_gt 5411
_reflns_number_total 7194
_reflns_threshold_expression 'I > 2\s(I)'
_cod_data_source_file qs3077sup1.cif
_cod_data_source_block 10
_cod_original_cell_volume 8261.5(10)
_cod_database_code 2021355
_shelx_space_group_comment
;
The symmetry employed for this shelxl refinement is uniquely defined
by the following loop, which should always be used as a source of
symmetry information in preference to the above space-group names.
They are only intended as comments.
;
_shelx_estimated_absorpt_t_min 0.713
_shelx_estimated_absorpt_t_max 0.827

loop_
_space_group_symop_operation_xyz
'x, y, z'
'-x+1/2, -y, z+1/2'
'-x, y+1/2, -z+1/2'
'x+1/2, -y+1/2, -z'
'-x, -y, -z'
'x-1/2, y, -z-1/2'
'x, -y-1/2, z-1/2'
'-x-1/2, y-1/2, z'

loop_
_atom_site_type_symbol
_atom_site_label
_atom_site_fract_x
_atom_site_fract_y
_atom_site_fract_z
_atom_site_U_iso_or_equiv
_atom_site_adp_type
_atom_site_calc_flag
_atom_site_occupancy
_atom_site_disorder_assembly
_atom_site_disorder_group
C C1 0.01642(16) 0.58940(13) 0.32908(7) 0.0168(5) Uani d 1 . .
C C2 0.09943(16) 0.58486(14) 0.31399(7) 0.0200(5) Uani d 1 . .
H H2 0.1417 0.5615 0.3310 0.024 Uiso calc 1 . .
C C3 0.12151(18) 0.61286(14) 0.27560(7) 0.0226(5) Uani d 1 . .
H H3 0.1776 0.6063 0.2664 0.027 Uiso calc 1 . .
C C4 0.06276(18) 0.65050(15) 0.25038(7) 0.0234(6) Uani d 1 . .
H H4 0.0775 0.6699 0.2239 0.028 Uiso calc 1 . .
C C5 -0.01885(17) 0.65892(14) 0.26520(7) 0.0208(5) Uani d 1 . .
H H5 -0.0596 0.6861 0.2486 0.025 Uiso calc 1 . .
C C6 -0.04262(16) 0.62894(13) 0.30332(7) 0.0175(5) Uani d 1 . .
C C7 -0.15464(17) 0.72340(15) 0.31940(7) 0.0210(5) Uani d 1 . .
C C8 -0.21592(18) 0.76162(16) 0.29572(8) 0.0272(6) Uani d 1 . .
H H8 -0.2452 0.7293 0.2759 0.033 Uiso calc 1 . .
C C9 -0.2349(2) 0.84726(17) 0.30086(9) 0.0355(7) Uani d 1 . .
H H9 -0.2776 0.8730 0.2849 0.043 Uiso calc 1 . .
C C10 -0.1909(2) 0.89430(17) 0.32932(9) 0.0378(7) Uani d 1 . .
H H10 -0.2019 0.9531 0.3321 0.045 Uiso calc 1 . .
C C11 -0.13083(19) 0.85648(16) 0.35387(8) 0.0305(6) Uani d 1 . .
H H11 -0.1012 0.8895 0.3733 0.037 Uiso calc 1 . .
C C12 -0.11369(17) 0.77097(15) 0.35020(7) 0.0216(5) Uani d 1 . .
C C13 -0.09703(16) 0.65585(15) 0.39656(7) 0.0191(5) Uani d 1 . .
C C14 -0.16313(17) 0.67221(16) 0.42292(7) 0.0242(6) Uani d 1 . .
H H14 -0.1838 0.7284 0.4252 0.029 Uiso calc 1 . .
C C15 -0.19976(17) 0.60877(17) 0.44604(8) 0.0286(6) Uani d 1 . .
H H15 -0.2445 0.6212 0.4642 0.034 Uiso calc 1 . .
C C16 -0.17007(18) 0.52737(17) 0.44225(8) 0.0288(6) Uani d 1 . .
H H16 -0.1940 0.4833 0.4582 0.035 Uiso calc 1 . .
C C17 -0.10565(17) 0.50939(15) 0.41537(8) 0.0247(6) Uani d 1 . .
H H17 -0.0867 0.4526 0.4130 0.030 Uiso calc 1 . .
C C18 -0.06699(15) 0.57262(15) 0.39130(7) 0.0181(5) Uani d 1 . .
C C19 -0.18646(17) 0.57902(15) 0.29672(8) 0.0265(6) Uani d 1 . .
H H19A -0.1868 0.5873 0.2671 0.040 Uiso calc 1 . .
H H19B -0.2429 0.5884 0.3075 0.040 Uiso calc 1 . .
H H19C -0.1686 0.5211 0.3030 0.040 Uiso calc 1 . .
C C20 -0.00600(17) 0.77649(15) 0.40344(7) 0.0227(6) Uani d 1 . .
H H20A 0.0224 0.8212 0.3880 0.034 Uiso calc 1 . .
H H20B 0.0359 0.7399 0.4164 0.034 Uiso calc 1 . .
H H20C -0.0416 0.8020 0.4245 0.034 Uiso calc 1 . .
C C21 0.22608(17) 0.53580(14) 0.42264(7) 0.0206(5) Uani d 1 . .
C C22 0.16839(18) 0.59961(15) 0.43274(8) 0.0264(6) Uani d 1 . .
H H22 0.1155 0.6001 0.4194 0.032 Uiso calc 1 . .
C C23 0.18557(19) 0.66182(16) 0.46131(8) 0.0295(6) Uani d 1 . .
H H23 0.1447 0.7039 0.4671 0.035 Uiso calc 1 . .
C C24 0.26167(19) 0.66321(16) 0.48145(8) 0.0307(6) Uani d 1 . .
H H24 0.2739 0.7057 0.5011 0.037 Uiso calc 1 . .
C C25 0.31964(18) 0.60072(15) 0.47213(7) 0.0244(6) Uani d 1 . .
H H25 0.3722 0.6011 0.4857 0.029 Uiso calc 1 . .
C C26 0.30359(16) 0.53794(14) 0.44382(7) 0.0191(5) Uani d 1 . .
C C27 0.44191(16) 0.50477(14) 0.42074(7) 0.0205(5) Uani d 1 . .
C C28 0.51903(18) 0.49602(16) 0.43994(8) 0.0269(6) Uani d 1 . .
H H28 0.5225 0.4653 0.4648 0.032 Uiso calc 1 . .
C C29 0.59142(19) 0.53139(17) 0.42340(9) 0.0333(7) Uani d 1 . .
H H29 0.6437 0.5242 0.4368 0.040 Uiso calc 1 . .
C C30 0.58688(19) 0.57695(18) 0.38751(9) 0.0348(7) Uani d 1 . .
H H30 0.6354 0.6041 0.3770 0.042 Uiso calc 1 . .
C C31 0.51092(19) 0.58309(15) 0.36667(9) 0.0310(6) Uani d 1 . .
H H31 0.5084 0.6136 0.3417 0.037 Uiso calc 1 . .
C C32 0.43867(17) 0.54505(14) 0.38190(8) 0.0224(5) Uani d 1 . .
C C33 0.33363(17) 0.45479(15) 0.35471(7) 0.0212(5) Uani d 1 . .
C C34 0.38313(18) 0.40175(16) 0.33094(7) 0.0261(6) Uani d 1 . .
H H34 0.4316 0.4240 0.3180 0.031 Uiso calc 1 . .
C C35 0.36331(19) 0.31719(17) 0.32570(8) 0.0312(6) Uani d 1 . .
H H35 0.3968 0.2821 0.3087 0.037 Uiso calc 1 . .
C C36 0.29458(19) 0.28494(16) 0.34544(8) 0.0311(6) Uani d 1 . .
H H36 0.2814 0.2265 0.3430 0.037 Uiso calc 1 . .
C C37 0.24396(18) 0.33734(15) 0.36908(8) 0.0252(6) Uani d 1 . .
H H37 0.1965 0.3139 0.3824 0.030 Uiso calc 1 . .
C C38 0.26102(17) 0.42343(15) 0.37376(7) 0.0207(5) Uani d 1 . .
C C39 0.36655(18) 0.40468(15) 0.46536(7) 0.0243(6) Uani d 1 . .
H H39A 0.3106 0.3792 0.4665 0.036 Uiso calc 1 . .
H H39B 0.3818 0.4259 0.4925 0.036 Uiso calc 1 . .
H H39C 0.4074 0.3620 0.4567 0.036 Uiso calc 1 . .
C C40 0.3533(2) 0.59413(17) 0.32455(8) 0.0328(7) Uani d 1 . .
H H40A 0.3929 0.5744 0.3038 0.049 Uiso calc 1 . .
H H40B 0.3655 0.6532 0.3314 0.049 Uiso calc 1 . .
H H40C 0.2961 0.5899 0.3139 0.049 Uiso calc 1 . .
C C41 0.0552(6) 0.3854(4) 0.46578(13) 0.0380(12) Uani d 0.790(8) A 1
H H41A 0.0162 0.4308 0.4744 0.046 Uiso calc 0.790(8) A 1
H H41B 0.1132 0.4036 0.4719 0.046 Uiso calc 0.790(8) A 1
C C42 0.0353(3) 0.3049(4) 0.48744(12) 0.0405(12) Uani d 0.790(8) A 1
H H42A 0.0039 0.3162 0.5129 0.049 Uiso calc 0.790(8) A 1
H H42B 0.0872 0.2736 0.4942 0.049 Uiso calc 0.790(8) A 1
C C43 -0.0177(3) 0.2556(3) 0.45750(14) 0.0388(11) Uani d 0.790(8) A 1
H H43A -0.0122 0.1940 0.4621 0.047 Uiso calc 0.790(8) A 1
H H43B -0.0775 0.2717 0.4597 0.047 Uiso calc 0.790(8) A 1
C C44 0.0174(4) 0.2806(3) 0.41696(15) 0.0356(12) Uani d 0.790(8) A 1
H H44A 0.0648 0.2434 0.4093 0.043 Uiso calc 0.790(8) A 1
H H44B -0.0260 0.2771 0.3954 0.043 Uiso calc 0.790(8) A 1
C C41B 0.063(2) 0.4049(16) 0.4631(5) 0.038(3) Uani d 0.210(8) A 2
H H41C 0.0464 0.4653 0.4641 0.046 Uiso calc 0.210(8) A 2
H H41D 0.1227 0.3996 0.4703 0.046 Uiso calc 0.210(8) A 2
C C42B 0.0085(12) 0.3520(12) 0.4910(4) 0.040(2) Uani d 0.210(8) A 2
H H42C 0.0338 0.3477 0.5186 0.048 Uiso calc 0.210(8) A 2
H H42D -0.0482 0.3769 0.4936 0.048 Uiso calc 0.210(8) A 2
C C43B 0.0048(15) 0.2675(11) 0.4709(6) 0.040(2) Uani d 0.210(8) A 2
H H43C -0.0529 0.2447 0.4721 0.048 Uiso calc 0.210(8) A 2
H H43D 0.0428 0.2273 0.4848 0.048 Uiso calc 0.210(8) A 2
C C44B 0.0314(18) 0.2792(9) 0.4274(5) 0.038(3) Uani d 0.210(8) A 2
H H44C 0.0832 0.2468 0.4217 0.045 Uiso calc 0.210(8) A 2
H H44D -0.0131 0.2596 0.4085 0.045 Uiso calc 0.210(8) A 2
C C45 0.1079(2) 0.36793(17) 0.29266(7) 0.0310(7) Uani d 1 . .
H H45A 0.1274 0.3086 0.2904 0.037 Uiso calc 1 . .
H H45B 0.1574 0.4056 0.2934 0.037 Uiso calc 1 . .
C C46 0.0515(2) 0.39048(17) 0.25683(8) 0.0322(7) Uani d 1 . .
H H46A 0.0642 0.4480 0.2466 0.039 Uiso calc 1 . .
H H46B 0.0588 0.3496 0.2342 0.039 Uiso calc 1 . .
C C47 -0.0369(2) 0.3863(2) 0.27371(8) 0.0408(8) Uani d 1 . .
H H47A -0.0640 0.4425 0.2725 0.049 Uiso calc 1 . .
H H47B -0.0711 0.3454 0.2580 0.049 Uiso calc 1 . .
C C48 -0.0273(2) 0.35759(19) 0.31744(8) 0.0374(7) Uani d 1 . .
H H48A -0.0682 0.3869 0.3352 0.045 Uiso calc 1 . .
H H48B -0.0364 0.2958 0.3197 0.045 Uiso calc 1 . .
N N1 0.00017(13) 0.54988(11) 0.36630(6) 0.0176(4) Uani d 1 . .
N N2 -0.05762(14) 0.72633(12) 0.37581(6) 0.0194(4) Uani d 1 . .
N N3 -0.12926(13) 0.63808(11) 0.31516(6) 0.0182(4) Uani d 1 . .
N N4 0.20224(13) 0.47367(12) 0.39503(6) 0.0184(4) Uani d 1 . .
N N5 0.36636(14) 0.47409(12) 0.43652(6) 0.0192(4) Uani d 1 . .
N N6 0.36110(14) 0.54189(12) 0.36104(6) 0.0231(5) Uani d 1 . .
Fe Fe1 0.08313(2) 0.45812(2) 0.37925(2) 0.01653(11) Uani d 1 . .
O O1 0.04577(13) 0.36799(10) 0.42238(5) 0.0287(4) Uani d 1 . .
O O2 0.05724(12) 0.37914(11) 0.32899(5) 0.0272(4) Uani d 1 . .

loop_
_atom_site_aniso_label
_atom_site_aniso_U_11
_atom_site_aniso_U_22
_atom_site_aniso_U_33
_atom_site_aniso_U_12
_atom_site_aniso_U_13
_atom_site_aniso_U_23
C1 0.0183(14) 0.0122(10) 0.0199(12) -0.0029(9) -0.0020(10) -0.0015(9)
C2 0.0200(15) 0.0189(11) 0.0212(12) 0.0012(10) -0.0024(10) 0.0023(9)
C3 0.0215(15) 0.0225(11) 0.0238(13) -0.0024(11) 0.0046(10) -0.0007(10)
C4 0.0290(16) 0.0240(12) 0.0172(11) -0.0043(11) 0.0014(10) 0.0021(10)
C5 0.0253(15) 0.0167(11) 0.0202(12) -0.0013(10) -0.0050(10) 0.0020(9)
C6 0.0187(14) 0.0131(10) 0.0209(12) -0.0021(9) -0.0004(10) -0.0033(9)
C7 0.0200(15) 0.0211(11) 0.0220(12) 0.0013(10) 0.0006(10) 0.0000(10)
C8 0.0245(16) 0.0287(13) 0.0283(14) 0.0004(11) -0.0067(11) -0.0022(11)
C9 0.0319(19) 0.0312(14) 0.0435(17) 0.0130(13) -0.0122(13) 0.0004(12)
C10 0.045(2) 0.0208(12) 0.0480(18) 0.0117(13) -0.0108(15) -0.0061(12)
C11 0.0326(18) 0.0245(13) 0.0344(15) 0.0016(12) -0.0078(13) -0.0062(11)
C12 0.0194(15) 0.0224(12) 0.0230(12) 0.0010(10) 0.0004(10) -0.0012(10)
C13 0.0176(14) 0.0238(12) 0.0159(11) -0.0032(10) -0.0029(9) 0.0004(9)
C14 0.0183(15) 0.0304(13) 0.0238(13) -0.0014(11) -0.0021(10) -0.0058(11)
C15 0.0180(15) 0.0432(15) 0.0246(13) -0.0055(12) 0.0062(11) -0.0049(12)
C16 0.0231(16) 0.0346(14) 0.0288(14) -0.0081(12) 0.0028(11) 0.0063(11)
C17 0.0220(15) 0.0222(12) 0.0299(13) -0.0017(10) -0.0001(11) 0.0064(10)
C18 0.0131(14) 0.0226(11) 0.0185(12) -0.0010(10) -0.0027(9) 0.0001(9)
C19 0.0186(15) 0.0253(12) 0.0356(15) -0.0028(11) -0.0017(11) -0.0036(11)
C20 0.0232(15) 0.0211(12) 0.0237(13) -0.0024(10) -0.0027(10) -0.0006(10)
C21 0.0224(15) 0.0201(11) 0.0192(12) 0.0013(10) -0.0010(10) -0.0013(10)
C22 0.0200(15) 0.0280(13) 0.0311(14) 0.0033(11) -0.0092(11) -0.0051(11)
C23 0.0271(17) 0.0286(13) 0.0330(14) 0.0093(12) -0.0047(12) -0.0085(11)
C24 0.0337(18) 0.0279(13) 0.0307(14) 0.0028(12) -0.0056(12) -0.0134(11)
C25 0.0204(15) 0.0297(13) 0.0230(13) 0.0007(11) -0.0041(10) -0.0028(10)
C26 0.0192(14) 0.0196(11) 0.0184(11) 0.0009(10) 0.0022(9) -0.0006(9)
C27 0.0178(14) 0.0192(11) 0.0245(13) 0.0010(10) 0.0041(10) -0.0058(10)
C28 0.0255(16) 0.0300(13) 0.0252(13) 0.0030(11) -0.0007(11) -0.0105(11)
C29 0.0183(16) 0.0388(15) 0.0428(16) -0.0010(12) 0.0025(12) -0.0202(13)
C30 0.0248(17) 0.0324(14) 0.0473(17) -0.0103(13) 0.0118(13) -0.0127(13)
C31 0.0358(19) 0.0219(12) 0.0351(15) -0.0038(12) 0.0124(13) -0.0030(11)
C32 0.0233(15) 0.0164(11) 0.0274(13) 0.0021(10) 0.0073(11) -0.0048(10)
C33 0.0271(16) 0.0224(12) 0.0142(11) 0.0056(11) -0.0040(10) 0.0014(9)
C34 0.0258(16) 0.0316(13) 0.0208(12) 0.0042(12) -0.0025(11) -0.0022(10)
C35 0.0303(18) 0.0332(14) 0.0301(14) 0.0117(13) -0.0054(12) -0.0118(12)
C36 0.0275(17) 0.0230(13) 0.0430(16) 0.0034(11) -0.0079(13) -0.0121(12)
C37 0.0172(14) 0.0246(13) 0.0339(14) 0.0017(11) -0.0047(11) -0.0044(11)
C38 0.0198(14) 0.0229(12) 0.0195(12) 0.0061(10) -0.0063(10) -0.0032(10)
C39 0.0245(16) 0.0252(12) 0.0232(13) 0.0057(11) 0.0027(11) 0.0020(10)
C40 0.0338(18) 0.0329(14) 0.0316(15) 0.0056(12) 0.0033(12) 0.0116(12)
C41 0.056(3) 0.038(3) 0.0193(19) -0.005(2) -0.0013(19) 0.0042(18)
C42 0.045(3) 0.047(3) 0.0293(19) -0.012(2) -0.0061(17) 0.0139(19)
C43 0.042(3) 0.044(2) 0.030(2) -0.0157(19) -0.0056(18) 0.0096(18)
C44 0.053(3) 0.0231(17) 0.031(2) -0.0130(17) -0.002(2) 0.0099(16)
C41B 0.048(5) 0.045(5) 0.021(5) -0.006(5) 0.002(4) 0.016(4)
C42B 0.047(5) 0.045(5) 0.028(4) -0.009(4) -0.003(4) 0.010(4)
C43B 0.049(5) 0.040(4) 0.031(5) -0.009(4) -0.002(4) 0.013(4)
C44B 0.050(5) 0.036(5) 0.028(5) 0.000(4) -0.005(5) 0.014(4)
C45 0.041(2) 0.0278(13) 0.0241(13) 0.0064(12) -0.0021(12) -0.0067(11)
C46 0.0403(19) 0.0287(13) 0.0277(14) 0.0020(12) -0.0069(12) -0.0015(11)
C47 0.047(2) 0.0438(16) 0.0322(15) 0.0122(15) -0.0095(14) -0.0108(13)
C48 0.0323(19) 0.0430(16) 0.0369(16) -0.0113(14) -0.0083(13) -0.0070(13)
N1 0.0148(11) 0.0189(9) 0.0189(9) 0.0010(8) -0.0010(8) 0.0041(8)
N2 0.0216(12) 0.0185(9) 0.0180(10) -0.0009(8) -0.0027(8) -0.0007(8)
N3 0.0170(12) 0.0162(9) 0.0215(10) -0.0005(8) -0.0035(8) -0.0012(8)
N4 0.0136(12) 0.0175(9) 0.0242(10) 0.0030(8) -0.0037(8) -0.0020(8)
N5 0.0173(12) 0.0210(9) 0.0193(10) 0.0014(8) -0.0009(8) 0.0003(8)
N6 0.0270(13) 0.0207(10) 0.0217(10) 0.0014(9) 0.0017(9) 0.0020(8)
Fe1 0.0167(2) 0.01553(17) 0.01733(19) 0.00079(15) -0.00282(15) 0.00016(15)
O1 0.0407(13) 0.0233(8) 0.0220(9) -0.0009(8) 0.0016(8) 0.0036(7)
O2 0.0302(12) 0.0271(9) 0.0242(9) -0.0020(8) -0.0053(8) -0.0073(7)

loop_
_atom_type_symbol
_atom_type_description
_atom_type_scat_dispersion_real
_atom_type_scat_dispersion_imag
_atom_type_scat_source
C C 0.0181 0.0091 'International Tables Vol C Tables 4.2.6.8 and 6.1.1.4'
H H 0.0000 0.0000 'International Tables Vol C Tables 4.2.6.8 and 6.1.1.4'
N N 0.0311 0.0180 'International Tables Vol C Tables 4.2.6.8 and 6.1.1.4'
Fe Fe -1.1336 3.1974 'International Tables Vol C Tables 4.2.6.8 and 6.1.1.4'
O O 0.0492 0.0322 'International Tables Vol C Tables 4.2.6.8 and 6.1.1.4'

loop_
_geom_angle_atom_site_label_1
_geom_angle_atom_site_label_2
_geom_angle_atom_site_label_3
_geom_angle
N1 C1 C6 126.7(2)
N1 C1 C2 117.2(2)
C6 C1 C2 116.0(2)
C3 C2 C1 122.8(2)
C3 C2 H2 118.6
C1 C2 H2 118.6
C2 C3 C4 120.6(3)
C2 C3 H3 119.7
C4 C3 H3 119.7
C3 C4 C5 117.7(2)
C3 C4 H4 121.1
C5 C4 H4 121.1
C6 C5 C4 122.3(2)
C6 C5 H5 118.8
C4 C5 H5 118.8
C5 C6 C1 120.4(2)
C5 C6 N3 118.0(2)
C1 C6 N3 121.6(2)
C8 C7 N3 124.2(2)
C8 C7 C12 119.5(2)
N3 C7 C12 116.3(2)
C7 C8 C9 120.5(3)
C7 C8 H8 119.7
C9 C8 H8 119.7
C10 C9 C8 119.4(3)
C10 C9 H9 120.3
C8 C9 H9 120.3
C9 C10 C11 120.7(2)
C9 C10 H10 119.7
C11 C10 H10 119.7
C12 C11 C10 120.5(3)
C12 C11 H11 119.8
C10 C11 H11 119.8
C11 C12 N2 124.1(2)
C11 C12 C7 119.2(2)
N2 C12 C7 116.7(2)
C14 C13 C18 120.5(2)
C14 C13 N2 118.6(2)
C18 C13 N2 120.8(2)
C15 C14 C13 121.7(2)
C15 C14 H14 119.1
C13 C14 H14 119.1
C16 C15 C14 118.8(2)
C16 C15 H15 120.6
C14 C15 H15 120.6
C15 C16 C17 120.4(2)
C15 C16 H16 119.8
C17 C16 H16 119.8
C16 C17 C18 122.3(2)
C16 C17 H17 118.9
C18 C17 H17 118.9
N1 C18 C13 124.9(2)
N1 C18 C17 118.7(2)
C13 C18 C17 116.3(2)
N3 C19 H19A 109.5
N3 C19 H19B 109.5
H19A C19 H19B 109.5
N3 C19 H19C 109.5
H19A C19 H19C 109.5
H19B C19 H19C 109.5
N2 C20 H20A 109.5
N2 C20 H20B 109.5
H20A C20 H20B 109.5
N2 C20 H20C 109.5
H20A C20 H20C 109.5
H20B C20 H20C 109.5
N4 C21 C22 118.8(2)
N4 C21 C26 125.1(2)
C22 C21 C26 116.1(2)
C23 C22 C21 122.6(3)
C23 C22 H22 118.7
C21 C22 H22 118.7
C24 C23 C22 120.5(2)
C24 C23 H23 119.7
C22 C23 H23 119.7
C23 C24 C25 118.0(2)
C23 C24 H24 121.0
C25 C24 H24 121.0
C26 C25 C24 122.4(3)
C26 C25 H25 118.8
C24 C25 H25 118.8
C25 C26 C21 120.5(2)
C25 C26 N5 119.0(2)
C21 C26 N5 120.5(2)
C28 C27 N5 124.2(2)
C28 C27 C32 118.8(2)
N5 C27 C32 117.0(2)
C27 C28 C29 121.3(3)
C27 C28 H28 119.4
C29 C28 H28 119.4
C30 C29 C28 119.8(3)
C30 C29 H29 120.1
C28 C29 H29 120.1
C29 C30 C31 119.9(3)
C29 C30 H30 120.0
C31 C30 H30 120.0
C32 C31 C30 121.0(3)
C32 C31 H31 119.5
C30 C31 H31 119.5
C31 C32 N6 124.5(2)
C31 C32 C27 118.9(3)
N6 C32 C27 116.6(2)
C34 C33 C38 120.3(2)
C34 C33 N6 118.5(2)
C38 C33 N6 121.1(2)
C35 C34 C33 121.5(3)
C35 C34 H34 119.3
C33 C34 H34 119.3
C36 C35 C34 118.9(3)
C36 C35 H35 120.6
C34 C35 H35 120.6
C35 C36 C37 120.3(2)
C35 C36 H36 119.8
C37 C36 H36 119.8
C36 C37 C38 121.8(3)
C36 C37 H37 119.1
C38 C37 H37 119.1
C37 C38 C33 117.1(2)
C37 C38 N4 118.2(2)
C33 C38 N4 124.6(2)
N5 C39 H39A 109.5
N5 C39 H39B 109.5
H39A C39 H39B 109.5
N5 C39 H39C 109.5
H39A C39 H39C 109.5
H39B C39 H39C 109.5
N6 C40 H40A 109.5
N6 C40 H40B 109.5
H40A C40 H40B 109.5
N6 C40 H40C 109.5
H40A C40 H40C 109.5
H40B C40 H40C 109.5
O1 C41 C42 106.3(3)
O1 C41 H41A 110.5
C42 C41 H41A 110.5
O1 C41 H41B 110.5
C42 C41 H41B 110.5
H41A C41 H41B 108.7
C41 C42 C43 104.5(4)
C41 C42 H42A 110.9
C43 C42 H42A 110.9
C41 C42 H42B 110.9
C43 C42 H42B 110.9
H42A C42 H42B 108.9
C44 C43 C42 103.3(3)
C44 C43 H43A 111.1
C42 C43 H43A 111.1
C44 C43 H43B 111.1
C42 C43 H43B 111.1
H43A C43 H43B 109.1
O1 C44 C43 104.9(3)
O1 C44 H44A 110.8
C43 C44 H44A 110.8
O1 C44 H44B 110.8
C43 C44 H44B 110.8
H44A C44 H44B 108.8
O1 C41B C42B 102.9(12)
O1 C41B H41C 111.2
C42B C41B H41C 111.2
O1 C41B H41D 111.2
C42B C41B H41D 111.2
H41C C41B H41D 109.1
C43B C42B C41B 104.4(13)
C43B C42B H42C 110.9
C41B C42B H42C 110.9
C43B C42B H42D 110.9
C41B C42B H42D 110.9
H42C C42B H42D 108.9
C42B C43B C44B 107.4(12)
C42B C43B H43C 110.2
C44B C43B H43C 110.2
C42B C43B H43D 110.2
C44B C43B H43D 110.2
H43C C43B H43D 108.5
O1 C44B C43B 106.0(12)
O1 C44B H44C 110.5
C43B C44B H44C 110.5
O1 C44B H44D 110.5
C43B C44B H44D 110.5
H44C C44B H44D 108.7
O2 C45 C46 105.9(2)
O2 C45 H45A 110.6
C46 C45 H45A 110.6
O2 C45 H45B 110.6
C46 C45 H45B 110.6
H45A C45 H45B 108.7
C47 C46 C45 105.0(2)
C47 C46 H46A 110.7
C45 C46 H46A 110.7
C47 C46 H46B 110.7
C45 C46 H46B 110.7
H46A C46 H46B 108.8
C48 C47 C46 105.4(3)
C48 C47 H47A 110.7
C46 C47 H47A 110.7
C48 C47 H47B 110.7
C46 C47 H47B 110.7
H47A C47 H47B 108.8
O2 C48 C47 105.8(2)
O2 C48 H48A 110.6
C47 C48 H48A 110.6
O2 C48 H48B 110.6
C47 C48 H48B 110.6
H48A C48 H48B 108.7
C1 N1 C18 122.71(19)
C1 N1 Fe1 112.67(16)
C18 N1 Fe1 124.62(15)
C12 N2 C13 112.8(2)
C12 N2 C20 117.01(19)
C13 N2 C20 111.86(17)
C7 N3 C19 118.6(2)
C7 N3 C6 113.33(19)
C19 N3 C6 115.48(19)
C21 N4 C38 122.4(2)
C21 N4 Fe1 121.30(16)
C38 N4 Fe1 115.99(15)
C27 N5 C26 114.68(19)
C27 N5 C39 120.1(2)
C26 N5 C39 115.07(19)
C32 N6 C40 116.8(2)
C32 N6 C33 111.40(19)
C40 N6 C33 113.1(2)
N4 Fe1 N1 126.64(8)
N4 Fe1 O1 100.46(8)
N1 Fe1 O1 116.49(8)
N4 Fe1 O2 117.67(8)
N1 Fe1 O2 97.67(8)
O1 Fe1 O2 93.90(7)
C41 O1 C44 109.2(3)
C44B O1 C41B 108.2(11)
C44B O1 Fe1 142.2(8)
C41 O1 Fe1 120.1(2)
C44 O1 Fe1 130.4(2)
C41B O1 Fe1 106.7(7)
C48 O2 C45 106.1(2)
C48 O2 Fe1 121.89(17)
C45 O2 Fe1 127.18(16)

loop_
_geom_bond_atom_site_label_1
_geom_bond_atom_site_label_2
_geom_bond_distance
C1 N1 1.394(3)
C1 C6 1.411(3)
C1 C2 1.416(4)
C2 C3 1.378(3)
C2 H2 0.9500
C3 C4 1.384(4)
C3 H3 0.9500
C4 C5 1.397(4)
C4 H4 0.9500
C5 C6 1.388(3)
C5 H5 0.9500
C6 N3 1.444(3)
C7 C8 1.387(4)
C7 N3 1.415(3)
C7 C12 1.418(3)
C8 C9 1.397(4)
C8 H8 0.9500
C9 C10 1.384(4)
C9 H9 0.9500
C10 C11 1.386(4)
C10 H10 0.9500
C11 C12 1.384(4)
C11 H11 0.9500
C12 N2 1.415(3)
C13 C14 1.388(4)
C13 C18 1.411(3)
C13 N2 1.448(3)
C14 C15 1.386(4)
C14 H14 0.9500
C15 C16 1.377(4)
C15 H15 0.9500
C16 C17 1.383(4)
C16 H16 0.9500
C17 C18 1.414(3)
C17 H17 0.9500
C18 N1 1.396(3)
C19 N3 1.439(3)
C19 H19A 0.9800
C19 H19B 0.9800
C19 H19C 0.9800
C20 N2 1.458(3)
C20 H20A 0.9800
C20 H20B 0.9800
C20 H20C 0.9800
C21 N4 1.388(3)
C21 C22 1.405(4)
C21 C26 1.419(4)
C22 C23 1.385(3)
C22 H22 0.9500
C23 C24 1.382(4)
C23 H23 0.9500
C24 C25 1.387(4)
C24 H24 0.9500
C25 C26 1.382(3)
C25 H25 0.9500
C26 N5 1.442(3)
C27 C28 1.389(4)
C27 N5 1.399(3)
C27 C32 1.423(4)
C28 C29 1.393(4)
C28 H28 0.9500
C29 C30 1.380(4)
C29 H29 0.9500
C30 C31 1.395(4)
C30 H30 0.9500
C31 C32 1.393(4)
C31 H31 0.9500
C32 N6 1.415(4)
C33 C34 1.390(4)
C33 C38 1.406(4)
C33 N6 1.460(3)
C34 C35 1.384(4)
C34 H34 0.9500
C35 C36 1.372(4)
C35 H35 0.9500
C36 C37 1.392(4)
C36 H36 0.9500
C37 C38 1.396(3)
C37 H37 0.9500
C38 N4 1.413(3)
C39 N5 1.448(3)
C39 H39A 0.9800
C39 H39B 0.9800
C39 H39C 0.9800
C40 N6 1.458(3)
C40 H40A 0.9800
C40 H40B 0.9800
C40 H40C 0.9800
C41 O1 1.455(5)
C41 C42 1.490(6)
C41 H41A 0.9900
C41 H41B 0.9900
C42 C43 1.512(6)
C42 H42A 0.9900
C42 H42B 0.9900
C43 C44 1.495(5)
C43 H43A 0.9900
C43 H43B 0.9900
C44 O1 1.464(4)
C44 H44A 0.9900
C44 H44B 0.9900
C41B O1 1.479(14)
C41B C42B 1.512(17)
C41B H41C 0.9900
C41B H41D 0.9900
C42B C43B 1.492(16)
C42B H42C 0.9900
C42B H42D 0.9900
C43B C44B 1.497(15)
C43B H43C 0.9900
C43B H43D 0.9900
C44B O1 1.431(14)
C44B H44C 0.9900
C44B H44D 0.9900
C45 O2 1.449(3)
C45 C46 1.522(4)
C45 H45A 0.9900
C45 H45B 0.9900
C46 C47 1.516(5)
C46 H46A 0.9900
C46 H46B 0.9900
C47 C48 1.510(4)
C47 H47A 0.9900
C47 H47B 0.9900
C48 O2 1.442(3)
C48 H48A 0.9900
C48 H48B 0.9900
N1 Fe1 2.0092(19)
N4 Fe1 1.985(2)
Fe1 O1 2.0926(17)
Fe1 O2 2.1068(16)

loop_
_geom_torsion_atom_site_label_1
_geom_torsion_atom_site_label_2
_geom_torsion_atom_site_label_3
_geom_torsion_atom_site_label_4
_geom_torsion
N1 C1 C2 C3 172.5(2)
C6 C1 C2 C3 -3.5(3)
C1 C2 C3 C4 2.7(4)
C2 C3 C4 C5 0.0(3)
C3 C4 C5 C6 -1.9(3)
C4 C5 C6 C1 1.0(3)
C4 C5 C6 N3 -177.8(2)
N1 C1 C6 C5 -173.9(2)
C2 C1 C6 C5 1.6(3)
N1 C1 C6 N3 4.8(3)
C2 C1 C6 N3 -179.66(19)
N3 C7 C8 C9 -177.5(3)
C12 C7 C8 C9 2.7(4)
C7 C8 C9 C10 1.2(5)
C8 C9 C10 C11 -2.7(5)
C9 C10 C11 C12 0.2(5)
C10 C11 C12 N2 -175.6(3)
C10 C11 C12 C7 3.7(4)
C8 C7 C12 C11 -5.2(4)
N3 C7 C12 C11 175.0(2)
C8 C7 C12 N2 174.2(2)
N3 C7 C12 N2 -5.6(3)
C18 C13 C14 C15 2.5(4)
N2 C13 C14 C15 -175.2(2)
C13 C14 C15 C16 -0.7(4)
C14 C15 C16 C17 -0.9(4)
C15 C16 C17 C18 0.9(4)
C14 C13 C18 N1 -178.5(2)
N2 C13 C18 N1 -0.8(4)
C14 C13 C18 C17 -2.4(3)
N2 C13 C18 C17 175.2(2)
C16 C17 C18 N1 177.1(2)
C16 C17 C18 C13 0.8(4)
N4 C21 C22 C23 177.1(2)
C26 C21 C22 C23 0.6(4)
C21 C22 C23 C24 -0.2(4)
C22 C23 C24 C25 0.0(4)
C23 C24 C25 C26 -0.2(4)
C24 C25 C26 C21 0.6(4)
C24 C25 C26 N5 -178.6(2)
N4 C21 C26 C25 -177.0(2)
C22 C21 C26 C25 -0.8(3)
N4 C21 C26 N5 2.2(4)
C22 C21 C26 N5 178.4(2)
N5 C27 C28 C29 -177.1(2)
C32 C27 C28 C29 4.9(3)
C27 C28 C29 C30 0.8(4)
C28 C29 C30 C31 -3.9(4)
C29 C30 C31 C32 1.2(4)
C30 C31 C32 N6 -174.2(2)
C30 C31 C32 C27 4.5(4)
C28 C27 C32 C31 -7.5(3)
N5 C27 C32 C31 174.4(2)
C28 C27 C32 N6 171.4(2)
N5 C27 C32 N6 -6.7(3)
C38 C33 C34 C35 -0.7(4)
N6 C33 C34 C35 176.1(2)
C33 C34 C35 C36 -1.9(4)
C34 C35 C36 C37 2.4(4)
C35 C36 C37 C38 -0.3(4)
C36 C37 C38 C33 -2.3(4)
C36 C37 C38 N4 174.1(2)
C34 C33 C38 C37 2.7(4)
N6 C33 C38 C37 -174.0(2)
C34 C33 C38 N4 -173.3(2)
N6 C33 C38 N4 9.9(4)
O1 C41 C42 C43 -22.4(7)
C41 C42 C43 C44 33.5(6)
C42 C43 C44 O1 -32.1(5)
O1 C41B C42B C43B 30(3)
C41B C42B C43B C44B -18(3)
C42B C43B C44B O1 -3(2)
O2 C45 C46 C47 -17.9(3)
C45 C46 C47 C48 -2.7(3)
C46 C47 C48 O2 22.5(3)
C6 C1 N1 C18 -27.5(3)
C2 C1 N1 C18 157.1(2)
C6 C1 N1 Fe1 152.43(18)
C2 C1 N1 Fe1 -23.0(2)
C13 C18 N1 C1 -36.1(3)
C17 C18 N1 C1 147.9(2)
C13 C18 N1 Fe1 144.0(2)
C17 C18 N1 Fe1 -31.9(3)
C11 C12 N2 C13 122.2(3)
C7 C12 N2 C13 -57.1(3)
C11 C12 N2 C20 -9.6(4)
C7 C12 N2 C20 171.1(2)
C14 C13 N2 C12 -61.2(3)
C18 C13 N2 C12 121.1(2)
C14 C13 N2 C20 73.2(3)
C18 C13 N2 C20 -104.5(3)
C8 C7 N3 C19 -23.0(4)
C12 C7 N3 C19 156.8(2)
C8 C7 N3 C6 117.2(3)
C12 C7 N3 C6 -63.0(3)
C5 C6 N3 C7 -64.9(3)
C1 C6 N3 C7 116.4(2)
C5 C6 N3 C19 76.6(3)
C1 C6 N3 C19 -102.2(2)
C22 C21 N4 C38 160.3(2)
C26 C21 N4 C38 -23.6(4)
C22 C21 N4 Fe1 -13.7(3)
C26 C21 N4 Fe1 162.43(19)
C37 C38 N4 C21 139.0(2)
C33 C38 N4 C21 -45.0(3)
C37 C38 N4 Fe1 -46.7(3)
C33 C38 N4 Fe1 129.3(2)
C28 C27 N5 C26 120.0(2)
C32 C27 N5 C26 -62.0(3)
C28 C27 N5 C39 -23.7(3)
C32 C27 N5 C39 154.3(2)
C25 C26 N5 C27 -62.8(3)
C21 C26 N5 C27 118.0(2)
C25 C26 N5 C39 82.8(3)
C21 C26 N5 C39 -96.4(3)
C31 C32 N6 C40 -10.8(3)
C27 C32 N6 C40 170.5(2)
C31 C32 N6 C33 121.3(2)
C27 C32 N6 C33 -57.5(3)
C34 C33 N6 C32 -62.3(3)
C38 C33 N6 C32 114.5(3)
C34 C33 N6 C40 71.6(3)
C38 C33 N6 C40 -111.6(3)
C43B C44B O1 C41B 23(3)
C43B C44B O1 Fe1 179.4(10)
C42 C41 O1 C44 2.4(8)
C42 C41 O1 Fe1 -171.7(4)
C43 C44 O1 C41 18.9(6)
C43 C44 O1 Fe1 -167.9(2)
C42B C41B O1 C44B -34(3)
C42B C41B O1 Fe1 161.2(16)
C47 C48 O2 C45 -34.6(3)
C47 C48 O2 Fe1 122.5(2)
C46 C45 O2 C48 32.7(3)
C46 C45 O2 Fe1 -122.7(2)

_cod_database_fobs_code 2021355
